data_8106492
loop_
_publ_author_name
'Tzvetkov, Nikolay T.'
'Neumann, Beate'
'Stammler, Hans-Georg'

_publ_section_title
;
 The twinned crystal structure of
 (4SR)-7-benzyl-2,4,8,8-tetramethyl-7,8-dihydroimidazo[5,1-c][1,2,4]triazine-3,6(2H,4H)-dione,
 C16H20N4O2
;
_journal_issue 2
_journal_name_full 'Zeitschrift f\"ur Kristallographie - New Crystal Structures'
_journal_page_first 231
_journal_page_last 233
_journal_paper_doi 10.1515/ncrs-2016-0218
_journal_volume 232
_journal_year 2017
_chemical_formula_moiety 'C16 H20 N4 O2'
_chemical_formula_sum 'C16 H20 N4 O2'
_chemical_formula_weight 300.36
_space_group_crystal_system triclinic
_space_group_IT_number 2
_space_group_name_Hall '-P 1'
_space_group_name_H-M_alt 'P -1'
_atom_sites_solution_hydrogens geom
_atom_sites_solution_primary direct
_cell_angle_alpha 100.534(4)
_cell_angle_beta 94.120(4)
_cell_angle_gamma 94.752(4)
_cell_formula_units_Z 4
_cell_length_a 9.0959(5)
_cell_length_b 9.1993(5)
_cell_length_c 18.5825(9)
_cell_measurement_reflns_used 8978
_cell_measurement_temperature 100.0(1)
_cell_measurement_theta_max 75.3320
_cell_measurement_theta_min 4.8760
_cell_volume 1517.43(14)
_computing_cell_refinement 'CrysAlisPro 1.171.38.41 (Rigaku OD, 2015)'
_computing_data_collection 'CrysAlisPro 1.171.38.41 (Rigaku OD, 2015)'
_computing_data_reduction 'CrysAlisPro 1.171.38.41 (Rigaku OD, 2015)'
_computing_molecular_graphics 'ORTEP-3 v1.0.3 [9]'
_computing_publication_material 'Olex2 1.2-ac2 [2]'
_computing_structure_refinement 'SHELXL-2014 [4]'
_computing_structure_solution 'SHELXT-2014 [3]'
_diffrn_ambient_temperature 100.0(1)
_diffrn_detector 'CCD plate'
_diffrn_detector_area_resol_mean 5.3114
_diffrn_detector_type Atlas
_diffrn_measured_fraction_theta_full 0.994
_diffrn_measured_fraction_theta_max 0.994
_diffrn_measurement_details
;
List of Runs (angles in degrees, time in seconds):

  # Type    Start    End  Width  t~exp~   \w     \q     \k     \f   Frames
--------------------------------------------------------------------------
  1  \w   -120.00 -47.00   1.00    4.00    --  -38.50-178.00 150.00   73
  2  \w     13.00  55.00   1.00    4.00    --   43.45  77.00-180.00   42
  3  \w     67.00 112.00   1.00    4.00    --   43.45  77.00 120.00   45
  4  \w     13.00  73.00   1.00    4.00    --   43.45  77.00 -90.00   60
  5  \w    -27.00   5.00   1.00    4.00    --   43.45 -77.00 120.00   32
  6  \w     20.00  46.00   1.00    4.00    --   43.45  77.00 120.00   26
  7  \w     23.00  72.00   1.00    4.00    --   43.45  38.00-180.00   49
  8  \w     88.00 114.00   1.00    4.00    --   43.45  38.00-180.00   26
  9  \w     18.00  61.00   1.00    4.00    --   43.45  57.00-120.00   43
 10  \w     20.00  71.00   1.00    4.00    --   43.45 -77.00 120.00   51
 11  \w     87.00 113.00   1.00    4.00    --   43.45  77.00-180.00   26
 12  \w     57.00 121.00   1.00    4.00    --   43.45 178.00  90.00   64
 13  \w     69.00 101.00   1.00    4.00    --   43.45  77.00  60.00   32
 14  \w     25.00  66.00   1.00    4.00    --   43.45  38.00 -30.00   41
 15  \w     77.00 114.00   1.00    4.00    --   43.45  38.00 -30.00   37
 16  \w     14.00  67.00   1.00    4.00    --   43.45  77.00  60.00   53
 17  \w     74.00 111.00   1.00    4.00    --   43.45  77.00   0.00   37
 18  \w     13.00  68.00   1.00    4.00    --   43.45  77.00   0.00   55
 19  \w     65.00 104.00   1.00    4.00    --   43.45  57.00-120.00   39
 20  \w     68.00  94.00   1.00    4.00    --   43.45 178.00-180.00   26
 21  \w     83.00 120.00   1.00   16.00    --  108.74  61.00  30.00   37
 22  \w     83.00 109.00   1.00   16.00    --  108.74  61.00 150.00   26
 23  \w    128.00 154.00   1.00   16.00    --  108.74  75.00  99.81   26
 24  \w     87.00 117.00   1.00   16.00    --  108.74  51.00 -68.00   30
 25  \w     84.00 116.00   1.00   16.00    --  108.74  61.00 -90.00   32
 26  \w     80.00 174.00   1.00   16.00    --  108.74  77.00 -30.00   94
 27  \w     87.00 134.00   1.00   16.00    --  108.74  45.00 120.00   47
 28  \w    143.00 169.00   1.00   16.00    --  108.74  61.00 150.00   26
 29  \w     83.00 113.00   1.00   16.00    --  108.74  61.00  90.00   30
 30  \w     79.00 164.00   1.00   16.00    --  108.74  77.00-180.00   85
 31  \w     79.00 105.00   1.00   16.00    --  108.74  75.00  99.81   26
 32  \w     79.00 113.00   1.00   16.00    --  108.74  76.00 -44.41   34
 33  \w     54.00 135.00   1.00   16.00    --  108.74 -61.00 -90.00   81
 34  \w    119.00 145.00   1.00   16.00    --  108.74  77.00  30.00   26
 35  \w     79.00 105.00   1.00   16.00    --  108.74  77.00  30.00   26
 36  \w     79.00 105.00   1.00   16.00    --  108.74  77.00 -60.00   26
 37  \w     59.00 121.00   1.00   16.00    --  108.74-125.00  90.00   62
 38  \w     80.00 106.00   1.00   16.00    --  108.74  72.00 -60.25   26
 39  \w     84.00 110.00   1.00   16.00    --  108.74  61.00-120.00   26
 40  \w     83.00 113.00   1.00   16.00    --  108.74  61.00 -60.00   30
 41  \w     79.00 105.00   1.00   16.00    --  108.74  77.00   0.00   26
 42  \w    125.00 172.00   1.00   16.00    --  108.74  77.00   0.00   47
 43  \w     85.00 113.00   1.00   16.00    --  108.74  61.00  60.00   28
 44  \w     85.00 111.00   1.00   16.00    --  108.74  61.00   0.00   26
 45  \w     79.00 105.00   1.00   16.00    --  108.74  77.00-120.00   26
 46  \w     33.00  87.00   1.00   16.00    --  108.74 -94.00 120.00   54
 47  \w     85.00 111.00   1.00   16.00    --  108.74  61.00-150.00   26
 48  \w     79.00 158.00   1.00   16.00    --  108.74  77.00 120.00   79
 49  \w     30.00 102.00   1.00   16.00    --  108.74 -94.00-180.00   72
 50  \w     29.00 107.00   1.00   16.00    --  108.74 -94.00 -90.00   78
 51  \w     83.00 125.00   1.00   16.00    --  108.74  61.00-180.00   42
 52  \w    120.00 177.00   1.00   16.00    --  108.74  61.00 -90.00   57
 53  \w     81.00 175.00   1.00   16.00    --  108.74  77.00-150.00   94
 54  \w    116.00 146.00   1.00   16.00    --  108.74  76.00 -44.41   30
 55  \w     85.00 111.00   1.00   16.00    --  108.74  49.00-179.43   26
 56  \w     80.00 178.00   1.00   16.00    --  108.74  71.00  62.90   98
;
_diffrn_measurement_device 'four-circle diffractometer'
_diffrn_measurement_device_type 'SuperNova, Dual, Cu at zero, Atlas'
_diffrn_measurement_method '\w scans'
_diffrn_orient_matrix_type 'CrysAlisPro convention [8]'
_diffrn_orient_matrix_UB_11 -0.1114476000
_diffrn_orient_matrix_UB_12 -0.0812579000
_diffrn_orient_matrix_UB_13 0.0413533000
_diffrn_orient_matrix_UB_21 0.1261937000
_diffrn_orient_matrix_UB_22 -0.0774819000
_diffrn_orient_matrix_UB_23 0.0320699000
_diffrn_orient_matrix_UB_31 0.0277107000
_diffrn_orient_matrix_UB_32 0.1291841000
_diffrn_orient_matrix_UB_33 0.0665479000
_diffrn_radiation_monochromator mirror
_diffrn_radiation_probe x-ray
_diffrn_radiation_type 'Cu K\a'
_diffrn_radiation_wavelength 1.54184
_diffrn_reflns_av_R_equivalents 0.0356
_diffrn_reflns_av_unetI/netI 0.0341
_diffrn_reflns_Laue_measured_fraction_full 0.994
_diffrn_reflns_Laue_measured_fraction_max 0.994
_diffrn_reflns_limit_h_max 10
_diffrn_reflns_limit_h_min -10
_diffrn_reflns_limit_k_max 10
_diffrn_reflns_limit_k_min -10
_diffrn_reflns_limit_l_max 22
_diffrn_reflns_limit_l_min -22
_diffrn_reflns_number 14735
_diffrn_reflns_point_group_measured_fraction_full 0.994
_diffrn_reflns_point_group_measured_fraction_max 0.994
_diffrn_reflns_theta_full 66.600
_diffrn_reflns_theta_max 66.601
_diffrn_reflns_theta_min 4.860
_diffrn_source 'micro-focus sealed X-ray tube'
_diffrn_source_type 'SuperNova (Cu) X-ray Source'
_exptl_absorpt_coefficient_mu 0.725
_exptl_absorpt_correction_T_max 0.954
_exptl_absorpt_correction_T_min 0.519
_exptl_absorpt_correction_type gaussian
_exptl_absorpt_process_details
;
 CrysAlisPro 1.171.38.41 (Rigaku Oxford Diffraction, 2015)
 Numerical absorption correction based on gaussian integration over
 a multifaceted crystal model.
 Empirical absorption correction using spherical harmonics,
 implemented in SCALE3 ABSPACK scaling algorithm.
;
_exptl_crystal_colour 'clear colourless'
_exptl_crystal_colour_lustre clear
_exptl_crystal_colour_primary colourless
_exptl_crystal_density_diffrn 1.315
_exptl_crystal_description plate
_exptl_crystal_F_000 640
_exptl_crystal_recrystallization_method
;
 multiple non-merohedrically twinned. 
 4 domains were located and integrated. 
 Only reflections of the main domain were used for refinement.
;
_exptl_crystal_size_max 0.25
_exptl_crystal_size_mid 0.16
_exptl_crystal_size_min 0.15
_refine_diff_density_max 0.372
_refine_diff_density_min -0.354
_refine_diff_density_rms 0.080
_refine_ls_extinction_coef .
_refine_ls_extinction_method none
_refine_ls_goodness_of_fit_ref 1.041
_refine_ls_hydrogen_treatment constr
_refine_ls_matrix_type full
_refine_ls_number_parameters 408
_refine_ls_number_reflns 5985
_refine_ls_number_restraints 0
_refine_ls_restrained_S_all 1.041
_refine_ls_R_factor_all 0.0854
_refine_ls_R_factor_gt 0.0801
_refine_ls_shift/su_max 0.008
_refine_ls_shift/su_mean 0.001
_refine_ls_structure_factor_coef Fsqd
_refine_ls_weighting_details 'w=1/[\s^2^(Fo^2^)+(0.1486P)^2^+2.0195P] where P=(Fo^2^+2Fc^2^)/3'
_refine_ls_weighting_scheme calc
_refine_ls_wR_factor_gt 0.2299
_refine_ls_wR_factor_ref 0.2371
_reflns_Friedel_coverage 0.000
_reflns_Friedel_fraction_full .
_reflns_Friedel_fraction_max .
_reflns_number_gt 5460
_reflns_number_total 5985
_reflns_threshold_expression 'I > 2\s(I)'
_twin_special_details
;
Component 2 rotated by 178.7390\% 
 around [-0.68 0.72 -0.15] (reciprocal) or [-0.69 0.72 0.00] (direct)
Component 3 rotated by 177.4826\% 
 around [-0.01 -0.00 1.00] (reciprocal) or [0.14 0.34 0.93] (direct)
Component 4 rotated by 39.9610\% 
 around [0.95 -0.04 -0.31] (reciprocal) or [1.00 0.03 -0.04] (direct)
;
_cod_data_source_file suppl_ncrs-2016-0218_suppl.cif
_cod_data_source_block NTZ-1307
_cod_original_cell_volume 1517.44(13)
_cod_database_code 8106492
_oxdiff_twin_integration_method simultaneous
_shelx_space_group_comment
;
The symmetry employed for this shelxl refinement is uniquely defined
by the following loop, which should always be used as a source of
symmetry information in preference to the above space-group names.
They are only intended as comments.
;
_shelxl_version_number 2014-3
_publcif_info_exptl_table_max_cols 4
_publcif_info_exptl_table_use_headnotes n

loop_
_space_group_symop_operation_xyz
'x, y, z'
'-x, -y, -z'

loop_
_atom_site_label
_atom_site_type_symbol
_atom_site_fract_x
_atom_site_fract_y
_atom_site_fract_z
_atom_site_U_iso_or_equiv
_atom_site_adp_type
_atom_site_occupancy
_atom_site_site_symmetry_order
_atom_site_calc_flag
_atom_site_refinement_flags_posn
_atom_site_refinement_flags_adp
_atom_site_refinement_flags_occupancy
_atom_site_disorder_assembly
_atom_site_disorder_group
O1 O -0.0439(4) 0.5744(5) 0.3932(2) 0.0470(10) Uani 1 1 d . . . . .
O2 O 0.2324(5) 0.1203(4) 0.2791(2) 0.0458(9) Uani 1 1 d . . . . .
N1 N 0.3521(5) 0.6063(5) 0.3969(2) 0.0346(9) Uani 1 1 d . . . . .
N2 N 0.2044(5) 0.6379(5) 0.4034(2) 0.0377(10) Uani 1 1 d . . . . .
N3 N 0.2537(5) 0.3670(5) 0.3370(2) 0.0355(9) Uani 1 1 d . . . . .
N4 N 0.4569(5) 0.2634(5) 0.3067(2) 0.0371(10) Uani 1 1 d . . . . .
C8 C 0.5962(6) 0.5028(7) 0.2952(3) 0.0416(12) Uani 1 1 d . . . . .
H8A H 0.6948 0.4688 0.2896 0.062 Uiso 1 1 calc R U . . .
H8B H 0.6062 0.6088 0.3172 0.062 Uiso 1 1 calc R U . . .
H8C H 0.5404 0.4873 0.2468 0.062 Uiso 1 1 calc R U . . .
C1 C 0.0838(6) 0.5383(6) 0.3863(3) 0.0363(11) Uani 1 1 d . . . . .
C2 C 0.1084(6) 0.3766(6) 0.3635(3) 0.0377(11) Uani 1 1 d . . . . .
H2 H 0.0318 0.3289 0.3229 0.045 Uiso 1 1 calc R U . . .
C3 C 0.3645(6) 0.4746(6) 0.3626(3) 0.0333(11) Uani 1 1 d . . . . .
C4 C 0.1929(7) 0.7934(7) 0.4341(3) 0.0437(13) Uani 1 1 d . . . . .
H4A H 0.2646 0.8256 0.4771 0.066 Uiso 1 1 calc R U . . .
H4B H 0.0925 0.8056 0.4487 0.066 Uiso 1 1 calc R U . . .
H4C H 0.2137 0.8539 0.3970 0.066 Uiso 1 1 calc R U . . .
C5 C 0.0916(8) 0.3000(8) 0.4291(3) 0.0511(14) Uani 1 1 d . . . . .
H5A H 0.1141 0.1966 0.4158 0.077 Uiso 1 1 calc R U . . .
H5B H -0.0102 0.3022 0.4429 0.077 Uiso 1 1 calc R U . . .
H5C H 0.1603 0.3519 0.4706 0.077 Uiso 1 1 calc R U . . .
C6 C 0.3081(6) 0.2344(7) 0.3042(3) 0.0375(11) Uani 1 1 d . . . . .
C7 C 0.5142(5) 0.4152(6) 0.3447(3) 0.0334(10) Uani 1 1 d . . . . .
C9 C 0.6078(6) 0.4130(7) 0.4161(3) 0.0420(12) Uani 1 1 d . . . . .
H9A H 0.5502 0.3583 0.4469 0.063 Uiso 1 1 calc R U . . .
H9B H 0.6357 0.5151 0.4424 0.063 Uiso 1 1 calc R U . . .
H9C H 0.6973 0.3642 0.4047 0.063 Uiso 1 1 calc R U . . .
C10 C 0.5509(6) 0.1548(6) 0.2730(3) 0.0377(11) Uani 1 1 d . . . . .
H10A H 0.6288 0.2066 0.2497 0.045 Uiso 1 1 calc R U . . .
H10B H 0.4903 0.0831 0.2336 0.045 Uiso 1 1 calc R U . . .
C11 C 0.6249(6) 0.0691(6) 0.3257(3) 0.0359(11) Uani 1 1 d . . . . .
C12 C 0.7742(7) 0.0571(7) 0.3275(3) 0.0466(14) Uani 1 1 d . . . . .
H12 H 0.8329 0.1090 0.2983 0.056 Uiso 1 1 calc R U . . .
C13 C 0.8399(7) -0.0294(8) 0.3711(4) 0.0515(15) Uani 1 1 d . . . . .
H13 H 0.9435 -0.0371 0.3716 0.062 Uiso 1 1 calc R U . . .
C14 C 0.7551(8) -0.1062(7) 0.4146(4) 0.0517(15) Uani 1 1 d . . . . .
H14 H 0.7997 -0.1677 0.4440 0.062 Uiso 1 1 calc R U . . .
C15 C 0.6081(8) -0.0911(7) 0.4140(4) 0.0537(16) Uani 1 1 d . . . . .
H15 H 0.5503 -0.1405 0.4445 0.064 Uiso 1 1 calc R U . . .
C16 C 0.5401(7) -0.0060(7) 0.3702(3) 0.0454(13) Uani 1 1 d . . . . .
H16 H 0.4366 0.0018 0.3701 0.055 Uiso 1 1 calc R U . . .
O3 O 0.3552(5) 0.0679(4) 0.0878(2) 0.0444(9) Uani 1 1 d . . . . .
O4 O -0.0546(4) 0.3845(4) 0.1996(2) 0.0398(8) Uani 1 1 d . . . . .
N5 N 0.4000(5) 0.4639(5) 0.1094(2) 0.0357(9) Uani 1 1 d . . . . .
N6 N 0.4240(5) 0.3119(5) 0.0963(2) 0.0340(9) Uani 1 1 d . . . . .
N7 N 0.1775(5) 0.3856(5) 0.1545(2) 0.0342(9) Uani 1 1 d . . . . .
N8 N 0.0875(5) 0.6009(5) 0.1917(2) 0.0352(9) Uani 1 1 d . . . . .
C17 C 0.3270(6) 0.1978(6) 0.0994(3) 0.0346(11) Uani 1 1 d . . . . .
C18 C 0.1681(6) 0.2328(6) 0.1148(3) 0.0354(11) Uani 1 1 d . . . . .
H18 H 0.1263 0.1646 0.1459 0.043 Uiso 1 1 calc R U . . .
C19 C 0.2801(6) 0.4909(6) 0.1394(3) 0.0326(10) Uani 1 1 d . . . . .
C20 C 0.5752(6) 0.2896(6) 0.0753(3) 0.0398(12) Uani 1 1 d . . . . .
H20A H 0.6074 0.3650 0.0471 0.060 Uiso 1 1 calc R U . . .
H20B H 0.5754 0.1905 0.0450 0.060 Uiso 1 1 calc R U . . .
H20C H 0.6430 0.2986 0.1196 0.060 Uiso 1 1 calc R U . . .
C21 C 0.0729(7) 0.2111(7) 0.0429(3) 0.0442(13) Uani 1 1 d . . . . .
H21A H -0.0295 0.2270 0.0527 0.066 Uiso 1 1 calc R U . . .
H21B H 0.0764 0.1098 0.0157 0.066 Uiso 1 1 calc R U . . .
H21C H 0.1101 0.2825 0.0136 0.066 Uiso 1 1 calc R U . . .
C22 C 0.0558(6) 0.4536(6) 0.1843(3) 0.0348(11) Uani 1 1 d . . . . .
C23 C 0.2274(6) 0.6433(6) 0.1624(3) 0.0354(11) Uani 1 1 d . . . . .
C24 C 0.2029(7) 0.7137(7) 0.0945(3) 0.0420(12) Uani 1 1 d . . . . .
H24A H 0.1367 0.6454 0.0570 0.063 Uiso 1 1 calc R U . . .
H24B H 0.2981 0.7338 0.0749 0.063 Uiso 1 1 calc R U . . .
H24C H 0.1580 0.8070 0.1082 0.063 Uiso 1 1 calc R U . . .
C25 C 0.3360(6) 0.7431(6) 0.2198(3) 0.0387(11) Uani 1 1 d . . . . .
H25A H 0.2986 0.8404 0.2332 0.058 Uiso 1 1 calc R U . . .
H25B H 0.4322 0.7553 0.1999 0.058 Uiso 1 1 calc R U . . .
H25C H 0.3475 0.6981 0.2635 0.058 Uiso 1 1 calc R U . . .
C26 C -0.0042(6) 0.7066(6) 0.2300(3) 0.0372(11) Uani 1 1 d . . . . .
H26A H 0.0614 0.7887 0.2613 0.045 Uiso 1 1 calc R U . . .
H26B H -0.0628 0.6564 0.2629 0.045 Uiso 1 1 calc R U . . .
C27 C -0.1090(6) 0.7721(6) 0.1810(3) 0.0342(10) Uani 1 1 d . . . . .
C28 C -0.0883(6) 0.9213(6) 0.1759(3) 0.0386(11) Uani 1 1 d . . . . .
H28 H -0.0028 0.9814 0.2003 0.046 Uiso 1 1 calc R U . . .
C29 C -0.1924(6) 0.9826(6) 0.1351(3) 0.0388(11) Uani 1 1 d . . . . .
H29 H -0.1791 1.0850 0.1327 0.047 Uiso 1 1 calc R U . . .
C30 C -0.3153(6) 0.8952(6) 0.0979(3) 0.0406(12) Uani 1 1 d . . . . .
H30 H -0.3866 0.9370 0.0700 0.049 Uiso 1 1 calc R U . . .
C31 C -0.3332(6) 0.7445(7) 0.1018(3) 0.0425(12) Uani 1 1 d . . . . .
H31 H -0.4163 0.6832 0.0756 0.051 Uiso 1 1 calc R U . . .
C32 C -0.2319(6) 0.6841(6) 0.1431(3) 0.0376(11) Uani 1 1 d . . . . .
H32 H -0.2459 0.5818 0.1458 0.045 Uiso 1 1 calc R U . . .

loop_
_atom_site_aniso_label
_atom_site_aniso_U_11
_atom_site_aniso_U_22
_atom_site_aniso_U_33
_atom_site_aniso_U_23
_atom_site_aniso_U_13
_atom_site_aniso_U_12
O1 0.034(2) 0.060(3) 0.051(2) 0.014(2) 0.0098(17) 0.0123(18)
O2 0.045(2) 0.035(2) 0.052(2) -0.0011(17) -0.0043(18) -0.0016(18)
N1 0.028(2) 0.034(2) 0.044(2) 0.0107(18) 0.0071(17) 0.0065(17)
N2 0.036(2) 0.038(2) 0.040(2) 0.0061(19) 0.0076(18) 0.0096(19)
N3 0.026(2) 0.035(2) 0.045(2) 0.0043(19) 0.0051(17) 0.0045(17)
N4 0.038(2) 0.036(2) 0.036(2) 0.0040(18) 0.0014(18) 0.0056(19)
C8 0.039(3) 0.043(3) 0.046(3) 0.009(2) 0.010(2) 0.013(2)
C1 0.033(3) 0.045(3) 0.032(2) 0.008(2) 0.0028(19) 0.008(2)
C2 0.029(2) 0.045(3) 0.039(3) 0.007(2) 0.006(2) 0.000(2)
C3 0.030(3) 0.039(3) 0.032(2) 0.006(2) 0.0089(19) 0.009(2)
C4 0.040(3) 0.039(3) 0.053(3) 0.004(2) 0.011(2) 0.012(2)
C5 0.056(4) 0.053(4) 0.045(3) 0.014(3) 0.009(3) -0.002(3)
C6 0.036(3) 0.044(3) 0.034(2) 0.009(2) 0.001(2) 0.008(2)
C7 0.025(2) 0.034(3) 0.039(3) 0.003(2) 0.0045(19) 0.0035(19)
C9 0.038(3) 0.047(3) 0.040(3) 0.004(2) 0.004(2) 0.008(2)
C10 0.039(3) 0.034(3) 0.039(3) 0.001(2) 0.005(2) 0.008(2)
C11 0.041(3) 0.029(3) 0.035(2) 0.000(2) 0.000(2) 0.005(2)
C12 0.049(3) 0.044(3) 0.046(3) 0.000(2) 0.007(2) 0.014(3)
C13 0.048(3) 0.052(4) 0.054(3) -0.002(3) 0.003(3) 0.026(3)
C14 0.065(4) 0.040(3) 0.049(3) 0.004(3) -0.005(3) 0.018(3)
C15 0.054(4) 0.041(3) 0.063(4) 0.014(3) -0.006(3) -0.012(3)
C16 0.041(3) 0.040(3) 0.053(3) 0.006(3) -0.003(2) 0.000(2)
O3 0.047(2) 0.032(2) 0.055(2) 0.0061(17) 0.0081(18) 0.0105(17)
O4 0.038(2) 0.039(2) 0.0441(19) 0.0105(16) 0.0077(16) 0.0017(16)
N5 0.038(2) 0.031(2) 0.038(2) 0.0026(18) 0.0076(18) 0.0077(18)
N6 0.032(2) 0.029(2) 0.041(2) 0.0033(17) 0.0087(17) 0.0046(17)
N7 0.037(2) 0.028(2) 0.039(2) 0.0073(17) 0.0068(17) 0.0049(17)
N8 0.035(2) 0.035(2) 0.037(2) 0.0073(18) 0.0084(17) 0.0018(18)
C17 0.036(3) 0.036(3) 0.034(2) 0.009(2) 0.008(2) 0.009(2)
C18 0.038(3) 0.027(2) 0.041(3) 0.004(2) 0.012(2) -0.001(2)
C19 0.036(3) 0.033(3) 0.028(2) 0.0030(19) 0.0057(19) 0.006(2)
C20 0.036(3) 0.033(3) 0.051(3) 0.005(2) 0.011(2) 0.006(2)
C21 0.041(3) 0.045(3) 0.044(3) 0.002(2) 0.006(2) 0.000(2)
C22 0.036(3) 0.035(3) 0.034(2) 0.009(2) 0.006(2) 0.004(2)
C23 0.036(3) 0.031(3) 0.040(3) 0.006(2) 0.007(2) 0.003(2)
C24 0.041(3) 0.042(3) 0.048(3) 0.016(2) 0.013(2) 0.012(2)
C25 0.036(3) 0.028(3) 0.050(3) 0.003(2) 0.007(2) 0.001(2)
C26 0.041(3) 0.038(3) 0.036(3) 0.008(2) 0.014(2) 0.008(2)
C27 0.032(2) 0.035(3) 0.036(2) 0.004(2) 0.015(2) 0.003(2)
C28 0.040(3) 0.034(3) 0.042(3) 0.004(2) 0.012(2) 0.004(2)
C29 0.043(3) 0.037(3) 0.038(3) 0.007(2) 0.012(2) 0.007(2)
C30 0.037(3) 0.043(3) 0.045(3) 0.013(2) 0.007(2) 0.008(2)
C31 0.039(3) 0.041(3) 0.049(3) 0.012(2) 0.006(2) 0.002(2)
C32 0.040(3) 0.030(3) 0.043(3) 0.008(2) 0.010(2) 0.000(2)

loop_
_atom_type_symbol
_atom_type_description
_atom_type_scat_dispersion_real
_atom_type_scat_dispersion_imag
_atom_type_scat_source
C C 0.0181 0.0091 'International Tables Vol C Tables 4.2.6.8 and 6.1.1.4'
H H 0.0000 0.0000 'International Tables Vol C Tables 4.2.6.8 and 6.1.1.4'
N N 0.0311 0.0180 'International Tables Vol C Tables 4.2.6.8 and 6.1.1.4'
O O 0.0492 0.0322 'International Tables Vol C Tables 4.2.6.8 and 6.1.1.4'

loop_
_geom_angle_atom_site_label_1
_geom_angle_atom_site_label_2
_geom_angle_atom_site_label_3
_geom_angle
_geom_angle_site_symmetry_1
_geom_angle_site_symmetry_3
C3 N1 N2 113.6(4) . .
N1 N2 C4 112.4(5) . .
C1 N2 N1 125.7(4) . .
C1 N2 C4 121.8(5) . .
C3 N3 C2 120.7(4) . .
C3 N3 C6 111.5(4) . .
C6 N3 C2 124.6(5) . .
C6 N4 C7 114.4(4) . .
C6 N4 C10 122.3(5) . .
C10 N4 C7 123.3(4) . .
H8A C8 H8B 109.5 . .
H8A C8 H8C 109.5 . .
H8B C8 H8C 109.5 . .
C7 C8 H8A 109.5 . .
C7 C8 H8B 109.5 . .
C7 C8 H8C 109.5 . .
O1 C1 N2 122.2(5) . .
O1 C1 C2 119.8(5) . .
N2 C1 C2 117.8(5) . .
N3 C2 C1 108.9(4) . .
N3 C2 H2 109.0 . .
N3 C2 C5 112.0(5) . .
C1 C2 H2 109.0 . .
C1 C2 C5 108.9(5) . .
C5 C2 H2 109.0 . .
N1 C3 N3 126.8(5) . .
N1 C3 C7 123.7(5) . .
N3 C3 C7 109.5(4) . .
N2 C4 H4A 109.5 . .
N2 C4 H4B 109.5 . .
N2 C4 H4C 109.5 . .
H4A C4 H4B 109.5 . .
H4A C4 H4C 109.5 . .
H4B C4 H4C 109.5 . .
C2 C5 H5A 109.5 . .
C2 C5 H5B 109.5 . .
C2 C5 H5C 109.5 . .
H5A C5 H5B 109.5 . .
H5A C5 H5C 109.5 . .
H5B C5 H5C 109.5 . .
O2 C6 N3 124.7(5) . .
O2 C6 N4 128.9(5) . .
N4 C6 N3 106.5(5) . .
N4 C7 C8 112.7(4) . .
N4 C7 C3 98.1(4) . .
N4 C7 C9 111.4(4) . .
C8 C7 C3 112.2(4) . .
C8 C7 C9 112.0(4) . .
C9 C7 C3 109.6(4) . .
C7 C9 H9A 109.5 . .
C7 C9 H9B 109.5 . .
C7 C9 H9C 109.5 . .
H9A C9 H9B 109.5 . .
H9A C9 H9C 109.5 . .
H9B C9 H9C 109.5 . .
N4 C10 H10A 108.6 . .
N4 C10 H10B 108.6 . .
N4 C10 C11 114.6(4) . .
H10A C10 H10B 107.6 . .
C11 C10 H10A 108.6 . .
C11 C10 H10B 108.6 . .
C12 C11 C10 120.5(5) . .
C12 C11 C16 118.9(5) . .
C16 C11 C10 120.5(5) . .
C11 C12 H12 119.6 . .
C11 C12 C13 120.7(6) . .
C13 C12 H12 119.6 . .
C12 C13 H13 119.8 . .
C12 C13 C14 120.4(6) . .
C14 C13 H13 119.8 . .
C13 C14 H14 120.7 . .
C15 C14 C13 118.7(6) . .
C15 C14 H14 120.7 . .
C14 C15 H15 119.1 . .
C14 C15 C16 121.7(6) . .
C16 C15 H15 119.1 . .
C11 C16 H16 120.2 . .
C15 C16 C11 119.5(6) . .
C15 C16 H16 120.2 . .
C19 N5 N6 113.6(4) . .
N5 N6 C20 111.5(4) . .
C17 N6 N5 127.1(4) . .
C17 N6 C20 121.4(4) . .
C19 N7 C18 120.5(4) . .
C19 N7 C22 110.1(4) . .
C22 N7 C18 123.9(4) . .
C22 N8 C23 113.7(4) . .
C22 N8 C26 122.2(4) . .
C26 N8 C23 124.0(4) . .
O3 C17 N6 123.9(5) . .
O3 C17 C18 119.1(5) . .
N6 C17 C18 116.9(4) . .
N7 C18 C17 107.2(4) . .
N7 C18 H18 109.5 . .
N7 C18 C21 111.8(4) . .
C17 C18 H18 109.5 . .
C21 C18 C17 109.4(4) . .
C21 C18 H18 109.5 . .
N5 C19 N7 125.1(5) . .
N5 C19 C23 125.7(5) . .
N7 C19 C23 109.1(4) . .
N6 C20 H20A 109.5 . .
N6 C20 H20B 109.5 . .
N6 C20 H20C 109.5 . .
H20A C20 H20B 109.5 . .
H20A C20 H20C 109.5 . .
H20B C20 H20C 109.5 . .
C18 C21 H21A 109.5 . .
C18 C21 H21B 109.5 . .
C18 C21 H21C 109.5 . .
H21A C21 H21B 109.5 . .
H21A C21 H21C 109.5 . .
H21B C21 H21C 109.5 . .
O4 C22 N7 123.7(5) . .
O4 C22 N8 129.1(5) . .
N8 C22 N7 107.2(4) . .
N8 C23 C19 99.7(4) . .
N8 C23 C24 112.3(4) . .
N8 C23 C25 112.7(4) . .
C19 C23 C24 109.3(4) . .
C19 C23 C25 111.8(4) . .
C25 C23 C24 110.6(5) . .
C23 C24 H24A 109.5 . .
C23 C24 H24B 109.5 . .
C23 C24 H24C 109.5 . .
H24A C24 H24B 109.5 . .
H24A C24 H24C 109.5 . .
H24B C24 H24C 109.5 . .
C23 C25 H25A 109.5 . .
C23 C25 H25B 109.5 . .
C23 C25 H25C 109.5 . .
H25A C25 H25B 109.5 . .
H25A C25 H25C 109.5 . .
H25B C25 H25C 109.5 . .
N8 C26 H26A 108.5 . .
N8 C26 H26B 108.5 . .
N8 C26 C27 115.1(4) . .
H26A C26 H26B 107.5 . .
C27 C26 H26A 108.5 . .
C27 C26 H26B 108.5 . .
C28 C27 C26 120.9(5) . .
C32 C27 C26 119.5(5) . .
C32 C27 C28 119.5(5) . .
C27 C28 H28 120.0 . .
C29 C28 C27 120.1(5) . .
C29 C28 H28 120.0 . .
C28 C29 H29 119.8 . .
C30 C29 C28 120.4(5) . .
C30 C29 H29 119.8 . .
C29 C30 H30 120.5 . .
C29 C30 C31 119.1(5) . .
C31 C30 H30 120.5 . .
C30 C31 H31 119.6 . .
C32 C31 C30 120.7(5) . .
C32 C31 H31 119.6 . .
C27 C32 H32 119.9 . .
C31 C32 C27 120.2(5) . .
C31 C32 H32 119.9 . .

loop_
_geom_bond_atom_site_label_1
_geom_bond_atom_site_label_2
_geom_bond_distance
_geom_bond_site_symmetry_2
O1 C1 1.244(7) .
O2 C6 1.203(7) .
N1 N2 1.408(6) .
N1 C3 1.280(7) .
N2 C1 1.349(7) .
N2 C4 1.455(7) .
N3 C2 1.447(7) .
N3 C3 1.348(7) .
N3 C6 1.406(7) .
N4 C6 1.354(7) .
N4 C7 1.479(7) .
N4 C10 1.453(7) .
C8 H8A 0.9800 .
C8 H8B 0.9800 .
C8 H8C 0.9800 .
C8 C7 1.524(8) .
C1 C2 1.510(8) .
C2 H2 1.0000 .
C2 C5 1.525(8) .
C3 C7 1.544(7) .
C4 H4A 0.9800 .
C4 H4B 0.9800 .
C4 H4C 0.9800 .
C5 H5A 0.9800 .
C5 H5B 0.9800 .
C5 H5C 0.9800 .
C7 C9 1.528(7) .
C9 H9A 0.9800 .
C9 H9B 0.9800 .
C9 H9C 0.9800 .
C10 H10A 0.9900 .
C10 H10B 0.9900 .
C10 C11 1.520(8) .
C11 C12 1.370(8) .
C11 C16 1.402(9) .
C12 H12 0.9500 .
C12 C13 1.375(9) .
C13 H13 0.9500 .
C13 C14 1.399(10) .
C14 H14 0.9500 .
C14 C15 1.356(10) .
C15 H15 0.9500 .
C15 C16 1.378(9) .
C16 H16 0.9500 .
O3 C17 1.227(7) .
O4 C22 1.223(7) .
N5 N6 1.413(6) .
N5 C19 1.282(7) .
N6 C17 1.326(7) .
N6 C20 1.477(7) .
N7 C18 1.456(7) .
N7 C19 1.369(7) .
N7 C22 1.415(7) .
N8 C22 1.341(7) .
N8 C23 1.471(7) .
N8 C26 1.454(7) .
C17 C18 1.542(7) .
C18 H18 1.0000 .
C18 C21 1.510(8) .
C19 C23 1.516(7) .
C20 H20A 0.9800 .
C20 H20B 0.9800 .
C20 H20C 0.9800 .
C21 H21A 0.9800 .
C21 H21B 0.9800 .
C21 H21C 0.9800 .
C23 C24 1.531(7) .
C23 C25 1.516(8) .
C24 H24A 0.9800 .
C24 H24B 0.9800 .
C24 H24C 0.9800 .
C25 H25A 0.9800 .
C25 H25B 0.9800 .
C25 H25C 0.9800 .
C26 H26A 0.9900 .
C26 H26B 0.9900 .
C26 C27 1.507(7) .
C27 C28 1.392(8) .
C27 C32 1.389(8) .
C28 H28 0.9500 .
C28 C29 1.390(8) .
C29 H29 0.9500 .
C29 C30 1.382(8) .
C30 H30 0.9500 .
C30 C31 1.399(8) .
C31 H31 0.9500 .
C31 C32 1.373(8) .
C32 H32 0.9500 .

loop_
_geom_torsion_atom_site_label_1
_geom_torsion_atom_site_label_2
_geom_torsion_atom_site_label_3
_geom_torsion_atom_site_label_4
_geom_torsion
_geom_torsion_site_symmetry_1
_geom_torsion_site_symmetry_2
_geom_torsion_site_symmetry_3
_geom_torsion_site_symmetry_4
O1 C1 C2 N3 161.9(5) . . . .
O1 C1 C2 C5 -75.7(6) . . . .
N1 N2 C1 O1 -179.6(5) . . . .
N1 N2 C1 C2 4.9(7) . . . .
N1 C3 C7 N4 179.8(5) . . . .
N1 C3 C7 C8 -61.5(7) . . . .
N1 C3 C7 C9 63.6(7) . . . .
N2 N1 C3 N3 -3.6(7) . . . .
N2 N1 C3 C7 176.8(4) . . . .
N2 C1 C2 N3 -22.5(6) . . . .
N2 C1 C2 C5 99.9(6) . . . .
N3 C3 C7 N4 0.1(5) . . . .
N3 C3 C7 C8 118.8(5) . . . .
N3 C3 C7 C9 -116.2(5) . . . .
N4 C10 C11 C12 -130.0(5) . . . .
N4 C10 C11 C16 53.7(7) . . . .
C2 N3 C3 N1 -17.3(8) . . . .
C2 N3 C3 C7 162.4(4) . . . .
C2 N3 C6 O2 17.8(8) . . . .
C2 N3 C6 N4 -162.7(5) . . . .
C3 N1 N2 C1 9.5(7) . . . .
C3 N1 N2 C4 -172.6(5) . . . .
C3 N3 C2 C1 28.8(6) . . . .
C3 N3 C2 C5 -91.7(6) . . . .
C3 N3 C6 O2 177.7(5) . . . .
C3 N3 C6 N4 -2.8(6) . . . .
C4 N2 C1 O1 2.7(8) . . . .
C4 N2 C1 C2 -172.8(5) . . . .
C6 N3 C2 C1 -173.1(4) . . . .
C6 N3 C2 C5 66.4(7) . . . .
C6 N3 C3 N1 -178.0(5) . . . .
C6 N3 C3 C7 1.7(6) . . . .
C6 N4 C7 C8 -120.2(5) . . . .
C6 N4 C7 C3 -1.9(5) . . . .
C6 N4 C7 C9 112.9(5) . . . .
C6 N4 C10 C11 -98.1(6) . . . .
C7 N4 C6 O2 -177.6(5) . . . .
C7 N4 C6 N3 3.0(6) . . . .
C7 N4 C10 C11 83.5(6) . . . .
C10 N4 C6 O2 3.9(9) . . . .
C10 N4 C6 N3 -175.6(4) . . . .
C10 N4 C7 C8 58.3(6) . . . .
C10 N4 C7 C3 176.6(4) . . . .
C10 N4 C7 C9 -68.6(6) . . . .
C10 C11 C12 C13 -175.1(6) . . . .
C10 C11 C16 C15 175.7(6) . . . .
C11 C12 C13 C14 -0.3(9) . . . .
C12 C11 C16 C15 -0.7(9) . . . .
C12 C13 C14 C15 -1.3(10) . . . .
C13 C14 C15 C16 1.9(10) . . . .
C14 C15 C16 C11 -0.9(10) . . . .
C16 C11 C12 C13 1.2(9) . . . .
O3 C17 C18 N7 157.4(5) . . . .
O3 C17 C18 C21 -81.2(6) . . . .
N5 N6 C17 O3 -179.5(5) . . . .
N5 N6 C17 C18 3.5(8) . . . .
N5 C19 C23 N8 179.6(5) . . . .
N5 C19 C23 C24 61.7(7) . . . .
N5 C19 C23 C25 -61.0(7) . . . .
N6 N5 C19 N7 -3.6(7) . . . .
N6 N5 C19 C23 177.8(5) . . . .
N6 C17 C18 N7 -25.5(6) . . . .
N6 C17 C18 C21 95.9(6) . . . .
N7 C19 C23 N8 0.8(5) . . . .
N7 C19 C23 C24 -117.1(5) . . . .
N7 C19 C23 C25 120.2(5) . . . .
N8 C26 C27 C28 -111.3(6) . . . .
N8 C26 C27 C32 71.7(6) . . . .
C18 N7 C19 N5 -22.4(8) . . . .
C18 N7 C19 C23 156.4(4) . . . .
C18 N7 C22 O4 22.9(8) . . . .
C18 N7 C22 N8 -157.5(4) . . . .
C19 N5 N6 C17 12.9(7) . . . .
C19 N5 N6 C20 -169.1(4) . . . .
C19 N7 C18 C17 34.9(6) . . . .
C19 N7 C18 C21 -84.9(6) . . . .
C19 N7 C22 O4 176.6(5) . . . .
C19 N7 C22 N8 -3.7(6) . . . .
C20 N6 C17 O3 2.7(8) . . . .
C20 N6 C17 C18 -174.3(5) . . . .
C22 N7 C18 C17 -173.9(4) . . . .
C22 N7 C18 C21 66.2(6) . . . .
C22 N7 C19 N5 -177.2(5) . . . .
C22 N7 C19 C23 1.7(6) . . . .
C22 N8 C23 C19 -3.3(6) . . . .
C22 N8 C23 C24 112.3(5) . . . .
C22 N8 C23 C25 -121.9(5) . . . .
C22 N8 C26 C27 -100.8(6) . . . .
C23 N8 C22 O4 -175.9(5) . . . .
C23 N8 C22 N7 4.4(6) . . . .
C23 N8 C26 C27 83.7(6) . . . .
C26 N8 C22 O4 8.1(8) . . . .
C26 N8 C22 N7 -171.5(4) . . . .
C26 N8 C23 C19 172.6(4) . . . .
C26 N8 C23 C24 -71.8(6) . . . .
C26 N8 C23 C25 53.9(6) . . . .
C26 C27 C28 C29 -174.9(5) . . . .
C26 C27 C32 C31 176.1(5) . . . .
C27 C28 C29 C30 -1.6(8) . . . .
C28 C27 C32 C31 -1.0(8) . . . .
C28 C29 C30 C31 -0.1(8) . . . .
C29 C30 C31 C32 1.2(8) . . . .
C30 C31 C32 C27 -0.7(8) . . . .
C32 C27 C28 C29 2.1(7) . . . .

loop_
_twin_individual_id
_twin_individual_mass_fraction_refined
_oxdiff_twin_reflns_isolated
_oxdiff_twin_reflns_overlapped
_twin_individual_twin_lattice_type
_twin_individual_twin_matrix_11
_twin_individual_twin_matrix_12
_twin_individual_twin_matrix_13
_twin_individual_twin_matrix_21
_twin_individual_twin_matrix_22
_twin_individual_twin_matrix_23
_twin_individual_twin_matrix_31
_twin_individual_twin_matrix_32
_twin_individual_twin_matrix_33
1 0.5158 3214 13177 ref 1.0000 0.0000 0.0000 0.0000 1.0000 0.0000 0.0000 0.0000 1.0000
2 0.2399 0 12647 nmt -0.0426 -0.9917 0.0048 -1.0023 0.0489 0.0108 0.1715 -0.2478 -1.0049
3 0.1875 0 11563 nmt -0.9962 -0.0477 -0.0067 0.0430 -1.0051 -0.0114 0.2736 0.7418 1.0056
4 0.0568 0 8737 nmt 1.0021 0.0619 0.0028 -0.1197 0.6380 -0.3236 0.0139 1.3066 0.8927

loop_
_publcif_info_tables.block_id
_publcif_info_tables.reference_item
{d53cc1d4-8f78-4445-a737-dd6391767f2a} '_publcif_info_datablock.publ_exptl'

loop_
_publcif_info_cif.paper_type
CE

loop_
_publcif_info_datablock.id
_publcif_info_datablock.publ_exptl
_publcif_info_datablock.publ_geom
_publcif_info_datablock.structure
{d53cc1d4-8f78-4445-a737-dd6391767f2a} ? ? ?
{02146d7e-a8a5-48c2-a384-b9e9e5f8c306} y y y

loop_
_publcif_info_exptl_table_extra_item
sin_theta_over_lambda_max
